data_2105472
loop_
_publ_author_name
'Tarahhomi, Atekeh'
'Pourayoubi, Mehrdad'
'Golen, James A.'
'Zargaran, Poorya'
'Elahi, Behrouz'
'Rheingold, Arnold L.'
'Leyva Ram\'irez, Marco A.'
'Mancilla Percino, Teresa'

_publ_section_title
;
 Hirshfeld surface analysis of new phosphoramidates
;
_journal_issue 3
_journal_name_full 'Acta Crystallographica Section B'
_journal_page_first 260
_journal_page_last 270
_journal_paper_doi 10.1107/S2052519213009445
_journal_volume 69
_journal_year 2013
_chemical_formula_moiety 'C16 H18 N1 O4 P1'
_chemical_formula_sum 'C16 H18 N O4 P'
_chemical_formula_weight 319.28
_chemical_name_common tm16
_space_group_IT_number 4
_symmetry_cell_setting monoclinic
_symmetry_space_group_name_Hall 'P 2yb'
_symmetry_space_group_name_H-M 'P 1 21 1'
_atom_sites_solution_hydrogens geom
_atom_sites_solution_primary direct
_atom_sites_solution_secondary difmap
_audit_creation_method 'WinGX routine CIF_UPDATE'
_cell_angle_alpha 90
_cell_angle_beta 94.137(2)
_cell_angle_gamma 90
_cell_formula_units_Z 2
_cell_length_a 6.4231(2)
_cell_length_b 9.1119(3)
_cell_length_c 13.6799(4)
_cell_measurement_reflns_used 600
_cell_measurement_temperature 293(2)
_cell_measurement_theta_max 14
_cell_measurement_theta_min 1
_cell_volume 798.55(4)
_computing_cell_refinement '<i>SCALEPACK</i> (Otwinowski & Minor, 1997)'
_computing_data_collection '<i>Collect</i> (Nonius, 2001)'
_computing_data_reduction '<i>DENZO</i> and <i>SCALEPACK</i> (Otwinowski & Minor, 1997)'
_computing_molecular_graphics '<i>SHELXTL</i> (Sheldrick, 2008)'
_computing_publication_material '<i>WinGX</i> (Farrugia, 1999); <i>enCIFer</i> (Allen <i>et al.</i>, 2004)'
_computing_structure_refinement '<i>SHELXL-97</i> (Sheldrick, 2008)'
_computing_structure_solution '<i>SHELXS-97</i> (Sheldrick, 2008)'
_diffrn_ambient_temperature 293(2)
_diffrn_detector_area_resol_mean 9
_diffrn_measured_fraction_theta_full 0.987
_diffrn_measured_fraction_theta_max 0.987
_diffrn_measurement_device '95mm CCD camera on \k-goniostat'
_diffrn_measurement_device_type KappaCCD
_diffrn_measurement_method 'CCD rotation images, thick slices'
_diffrn_radiation_monochromator graphite
_diffrn_radiation_type MoK\a
_diffrn_radiation_wavelength 0.71073
_diffrn_reflns_av_R_equivalents 0.0368
_diffrn_reflns_limit_h_max 8
_diffrn_reflns_limit_h_min -8
_diffrn_reflns_limit_k_max 10
_diffrn_reflns_limit_k_min -11
_diffrn_reflns_limit_l_max 17
_diffrn_reflns_limit_l_min -17
_diffrn_reflns_number 6909
_diffrn_reflns_theta_full 27.49
_diffrn_reflns_theta_max 27.49
_diffrn_reflns_theta_min 2.99
_exptl_absorpt_coefficient_mu 0.189
_exptl_absorpt_correction_T_max 0.9679
_exptl_absorpt_correction_T_min 0.9405
_exptl_absorpt_correction_type multi-scan
_exptl_absorpt_process_details '<i>SADABS</i> (Sheldrick, 2004)'
_exptl_crystal_colour colourless
_exptl_crystal_density_diffrn 1.328
_exptl_crystal_density_method 'not measured'
_exptl_crystal_description block
_exptl_crystal_F_000 336
_exptl_crystal_size_max 0.3
_exptl_crystal_size_mid 0.25
_exptl_crystal_size_min 0.19
_refine_diff_density_max 0.162
_refine_diff_density_min -0.206
_refine_ls_abs_structure_details 'Flack H D (1983), Acta Cryst. A39, 876-881'
_refine_ls_abs_structure_Flack -0.09(10)
_refine_ls_extinction_method none
_refine_ls_goodness_of_fit_ref 1.023
_refine_ls_hydrogen_treatment constr
_refine_ls_matrix_type full
_refine_ls_number_parameters 199
_refine_ls_number_reflns 3194
_refine_ls_number_restraints 1
_refine_ls_restrained_S_all 1.023
_refine_ls_R_factor_all 0.0612
_refine_ls_R_factor_gt 0.0434
_refine_ls_shift/su_max 0.006
_refine_ls_shift/su_mean 0.001
_refine_ls_structure_factor_coef Fsqd
_refine_ls_weighting_details 'calc w=1/[\s^2^(Fo^2^)+(0.0512P)^2^+0.0708P] where P=(Fo^2^+2Fc^2^)/3'
_refine_ls_weighting_scheme calc
_refine_ls_wR_factor_gt 0.0979
_refine_ls_wR_factor_ref 0.1071
_reflns_number_gt 2565
_reflns_number_total 3194
_reflns_threshold_expression >2\s(I)
_cod_data_source_file so5063.cif
_cod_data_source_block III
_cod_original_sg_symbol_H-M P21
_cod_database_code 2105472

loop_
_symmetry_equiv_pos_as_xyz
'x, y, z'
'-x, y+1/2, -z'

loop_
_atom_site_type_symbol
_atom_site_label
_atom_site_fract_x
_atom_site_fract_y
_atom_site_fract_z
_atom_site_U_iso_or_equiv
_atom_site_adp_type
_atom_site_calc_flag
_atom_site_refinement_flags
_atom_site_occupancy
_atom_site_symmetry_multiplicity
C C1 0.2228(4) 0.9014(3) 0.61709(17) 0.0474(6) Uani d . 1 1
C C2 0.3714(4) 0.9299(3) 0.55152(17) 0.0555(6) Uani d . 1 1
H H2 0.5003 0.8831 0.5571 0.067 Uiso calc R 1 1
C C3 0.3229(5) 1.0303(4) 0.47717(19) 0.0655(8) Uani d . 1 1
H H3 0.4214 1.0514 0.4326 0.079 Uiso calc R 1 1
C C4 0.1348(5) 1.0983(4) 0.4683(2) 0.0703(9) Uani d . 1 1
H H4 0.1052 1.1655 0.418 0.084 Uiso calc R 1 1
C C5 -0.0135(6) 1.0677(4) 0.5342(2) 0.0742(9) Uani d . 1 1
H H5 -0.1433 1.1132 0.5274 0.089 Uiso calc R 1 1
C C6 0.0308(4) 0.9699(3) 0.6100(2) 0.0596(7) Uani d . 1 1
H H6 -0.0668 0.9506 0.6553 0.072 Uiso calc R 1 1
C C7 0.4687(4) 0.5295(3) 0.78227(16) 0.0518(6) Uani d . 1 1
C C8 0.6680(5) 0.4773(4) 0.7972(2) 0.0647(8) Uani d . 1 1
H H8 0.7693 0.5311 0.8337 0.078 Uiso calc R 1 1
C C9 0.7168(6) 0.3428(4) 0.7570(3) 0.0833(10) Uani d . 1 1
H H9 0.8515 0.3057 0.7672 0.1 Uiso calc R 1 1
C C10 0.5693(8) 0.2648(4) 0.7029(3) 0.0875(11) Uani d . 1 1
H H10 0.6034 0.1747 0.6765 0.105 Uiso calc R 1 1
C C11 0.3728(6) 0.3181(5) 0.6875(2) 0.0824(10) Uani d . 1 1
H H11 0.273 0.2643 0.6502 0.099 Uiso calc R 1 1
C C12 0.3185(5) 0.4529(4) 0.7271(2) 0.0673(8) Uani d . 1 1
H H12 0.1839 0.4898 0.7162 0.081 Uiso calc R 1 1
C C13 0.4307(4) 1.0351(3) 0.9151(2) 0.0615(7) Uani d . 1 1
H H13A 0.5444 1.0718 0.879 0.074 Uiso calc R 1 1
H H13B 0.4897 0.9932 0.9761 0.074 Uiso calc R 1 1
C C14 0.2880(6) 1.1571(4) 0.9359(3) 0.0813(9) Uani d . 1 1
H H14A 0.3635 1.2292 0.9768 0.098 Uiso calc R 1 1
H H14B 0.2406 1.2046 0.8749 0.098 Uiso calc R 1 1
C C15 0.1249(5) 0.8751(4) 0.9017(3) 0.0796(9) Uani d . 1 1
H H15A 0.1623 0.8189 0.9606 0.096 Uiso calc R 1 1
H H15B 0.0433 0.8123 0.8563 0.096 Uiso calc R 1 1
C C16 -0.0010(5) 1.0032(5) 0.9265(3) 0.0897(12) Uani d . 1 1
H H16A -0.0564 1.0496 0.8663 0.108 Uiso calc R 1 1
H H16B -0.1183 0.9699 0.9614 0.108 Uiso calc R 1 1
N N1 0.3152(3) 0.9220(3) 0.85728(16) 0.0543(5) Uani d . 1 1
O O1 0.2603(3) 0.79354(19) 0.68948(11) 0.0538(5) Uani d . 1 1
O O2 0.6307(3) 0.8671(2) 0.75590(12) 0.0590(5) Uani d . 1 1
O O3 0.4142(3) 0.6600(2) 0.82887(11) 0.0592(5) Uani d . 1 1
O O4 0.1120(4) 1.1077(3) 0.98403(16) 0.0775(6) Uani d . 1 1
P P1 0.42539(9) 0.81767(7) 0.78057(4) 0.04627(18) Uani d . 1 1

loop_
_atom_site_aniso_label
_atom_site_aniso_U_11
_atom_site_aniso_U_22
_atom_site_aniso_U_33
_atom_site_aniso_U_12
_atom_site_aniso_U_13
_atom_site_aniso_U_23
C1 0.0561(15) 0.0371(13) 0.0482(12) -0.0006(11) -0.0012(10) -0.0043(10)
C2 0.0641(16) 0.0505(15) 0.0523(13) 0.0070(13) 0.0082(12) -0.0022(11)
C3 0.089(2) 0.0569(18) 0.0514(14) 0.0081(17) 0.0114(14) 0.0048(13)
C4 0.095(2) 0.0570(19) 0.0569(17) 0.0137(18) -0.0072(15) 0.0054(14)
C5 0.0687(19) 0.065(2) 0.087(2) 0.0187(17) -0.0129(17) -0.0019(17)
C6 0.0525(15) 0.0577(17) 0.0687(16) -0.0033(13) 0.0051(12) -0.0042(13)
C7 0.0750(17) 0.0407(14) 0.0405(12) 0.0026(13) 0.0088(11) 0.0044(10)
C8 0.074(2) 0.0557(18) 0.0637(15) 0.0050(15) -0.0026(14) 0.0038(14)
C9 0.095(2) 0.064(2) 0.092(2) 0.024(2) 0.0236(19) 0.0105(17)
C10 0.129(3) 0.0487(19) 0.090(2) -0.002(2) 0.037(2) -0.0033(16)
C11 0.114(3) 0.065(2) 0.0695(17) -0.029(3) 0.0121(17) -0.0119(19)
C12 0.075(2) 0.065(2) 0.0629(16) -0.0127(16) 0.0066(14) 0.0014(15)
C13 0.0605(16) 0.0595(17) 0.0646(14) -0.0058(14) 0.0050(12) -0.0111(13)
C14 0.091(2) 0.062(2) 0.092(2) 0.0057(18) 0.0133(19) -0.0208(18)
C15 0.0688(18) 0.072(2) 0.103(2) -0.0173(16) 0.0450(17) -0.0178(18)
C16 0.0578(18) 0.121(4) 0.092(2) 0.005(2) 0.0159(17) -0.015(2)
N1 0.0526(12) 0.0489(13) 0.0633(12) -0.0084(10) 0.0172(10) -0.0106(10)
O1 0.0615(10) 0.0442(11) 0.0550(9) -0.0092(9) -0.0007(7) 0.0051(8)
O2 0.0479(9) 0.0705(13) 0.0595(9) 0.0014(9) 0.0112(7) 0.0008(9)
O3 0.0887(14) 0.0451(10) 0.0451(9) 0.0067(10) 0.0129(9) 0.0025(8)
O4 0.0787(14) 0.0814(16) 0.0738(13) 0.0186(12) 0.0155(11) -0.0179(11)
P1 0.0502(3) 0.0422(3) 0.0472(3) 0.0003(3) 0.0087(2) 0.0005(3)

loop_
_geom_angle_atom_site_label_1
_geom_angle_atom_site_label_2
_geom_angle_atom_site_label_3
_geom_angle
C6 C1 C2 121.7(2)
C6 C1 O1 118.3(2)
C2 C1 O1 119.9(2)
C1 C2 C3 118.1(3)
C1 C2 H2 120.9
C3 C2 H2 120.9
C4 C3 C2 121.3(3)
C4 C3 H3 119.4
C2 C3 H3 119.4
C3 C4 C5 119.9(3)
C3 C4 H4 120
C5 C4 H4 120
C6 C5 C4 120.3(3)
C6 C5 H5 119.9
C4 C5 H5 119.9
C1 C6 C5 118.6(3)
C1 C6 H6 120.7
C5 C6 H6 120.7
C8 C7 C12 121.2(3)
C8 C7 O3 119.2(2)
C12 C7 O3 119.5(3)
C7 C8 C9 118.9(3)
C7 C8 H8 120.5
C9 C8 H8 120.5
C10 C9 C8 120.6(4)
C10 C9 H9 119.7
C8 C9 H9 119.7
C11 C10 C9 120.1(4)
C11 C10 H10 119.9
C9 C10 H10 119.9
C10 C11 C12 120.7(3)
C10 C11 H11 119.6
C12 C11 H11 119.6
C7 C12 C11 118.4(3)
C7 C12 H12 120.8
C11 C12 H12 120.8
N1 C13 C14 109.5(2)
N1 C13 H13A 109.8
C14 C13 H13A 109.8
N1 C13 H13B 109.8
C14 C13 H13B 109.8
H13A C13 H13B 108.2
O4 C14 C13 112.1(3)
O4 C14 H14A 109.2
C13 C14 H14A 109.2
O4 C14 H14B 109.2
C13 C14 H14B 109.2
H14A C14 H14B 107.9
N1 C15 C16 110.6(3)
N1 C15 H15A 109.5
C16 C15 H15A 109.5
N1 C15 H15B 109.5
C16 C15 H15B 109.5
H15A C15 H15B 108.1
O4 C16 C15 113.3(3)
O4 C16 H16A 108.9
C15 C16 H16A 108.9
O4 C16 H16B 108.9
C15 C16 H16B 108.9
H16A C16 H16B 107.7
C15 N1 C13 112.7(2)
C15 N1 P1 120.96(19)
C13 N1 P1 122.30(17)
C1 O1 P1 121.74(15)
C7 O3 P1 123.87(14)
C16 O4 C14 110.6(2)
O2 P1 O3 116.52(11)
O2 P1 O1 115.12(9)
O3 P1 O1 98.82(10)
O2 P1 N1 114.50(11)
O3 P1 N1 103.13(11)
O1 P1 N1 106.92(11)

loop_
_geom_bond_atom_site_label_1
_geom_bond_atom_site_label_2
_geom_bond_distance
C1 C6 1.379(4)
C1 C2 1.381(4)
C1 O1 1.404(3)
C2 C3 1.387(4)
C2 H2 0.93
C3 C4 1.355(5)
C3 H3 0.93
C4 C5 1.387(5)
C4 H4 0.93
C5 C6 1.381(4)
C5 H5 0.93
C6 H6 0.93
C7 C8 1.367(4)
C7 C12 1.372(4)
C7 O3 1.405(3)
C8 C9 1.388(5)
C8 H8 0.93
C9 C10 1.359(6)
C9 H9 0.93
C10 C11 1.354(5)
C10 H10 0.93
C11 C12 1.396(5)
C11 H11 0.93
C12 H12 0.93
C13 N1 1.467(3)
C13 C14 1.482(4)
C13 H13A 0.97
C13 H13B 0.97
C14 O4 1.421(4)
C14 H14A 0.97
C14 H14B 0.97
C15 N1 1.467(3)
C15 C16 1.473(5)
C15 H15A 0.97
C15 H15B 0.97
C16 O4 1.404(5)
C16 H16A 0.97
C16 H16B 0.97
N1 P1 1.617(2)
O1 P1 1.5922(17)
O2 P1 1.4562(18)
O3 P1 1.585(2)

loop_
_geom_torsion_atom_site_label_1
_geom_torsion_atom_site_label_2
_geom_torsion_atom_site_label_3
_geom_torsion_atom_site_label_4
_geom_torsion
C6 C1 C2 C3 0.0(4)
O1 C1 C2 C3 175.8(2)
C1 C2 C3 C4 -0.4(5)
C2 C3 C4 C5 -0.1(5)
C3 C4 C5 C6 1.1(5)
C2 C1 C6 C5 1.0(4)
O1 C1 C6 C5 -175.0(3)
C4 C5 C6 C1 -1.5(5)
C12 C7 C8 C9 -1.3(4)
O3 C7 C8 C9 175.2(2)
C7 C8 C9 C10 0.6(5)
C8 C9 C10 C11 0.1(5)
C9 C10 C11 C12 -0.3(5)
C8 C7 C12 C11 1.1(4)
O3 C7 C12 C11 -175.3(2)
C10 C11 C12 C7 -0.3(4)
N1 C13 C14 O4 56.1(3)
N1 C15 C16 O4 -53.1(4)
C16 C15 N1 C13 50.4(4)
C16 C15 N1 P1 -151.8(2)
C14 C13 N1 C15 -52.0(4)
C14 C13 N1 P1 150.5(2)
C6 C1 O1 P1 -112.4(2)
C2 C1 O1 P1 71.6(3)
C8 C7 O3 P1 92.8(3)
C12 C7 O3 P1 -90.7(3)
C15 C16 O4 C14 57.4(4)
C13 C14 O4 C16 -59.0(4)
C7 O3 P1 O2 -61.8(2)
C7 O3 P1 O1 62.1(2)
C7 O3 P1 N1 171.9(2)
C1 O1 P1 O2 -50.3(2)
C1 O1 P1 O3 -175.21(18)
C1 O1 P1 N1 78.08(19)
C15 N1 P1 O2 -169.9(2)
C13 N1 P1 O2 -14.2(3)
C15 N1 P1 O3 -42.3(3)
C13 N1 P1 O3 113.4(2)
C15 N1 P1 O1 61.4(3)
C13 N1 P1 O1 -143.0(2)
